data_4320177
loop_
_publ_author_name
'Thomas Clifford'
'Andrew Danby'
'Jos\'e M. Llinares'
'Susan Mason'
'Nathaniel W. Alcock'
'Douglas Powell'
'Juan A. Aguilar'
'Enrique Garc\'ia-Espa\~na'
'Kristin Bowman-James'

_publ_contact_author
;
    Prof. Kristin Bowman-James
    Department of Chemistry
    University of Kansas
    2010 Malott Hall
    1251 Wescoe Hall Dr.
    Lawrence, KS  66045-7582  USA
;
_publ_contact_author_email kbowmanjames@ku.edu
_publ_contact_author_fax 1(785)8645396
_publ_contact_author_phone 1(785)8644673
_publ_section_title
;
 Anion Binding with Two Polyammonium Macrocycles of Different
 Dimensionality
;
_journal_name_full 'Inorganic Chemistry'
_journal_page_first 4710
_journal_page_last 4720
_journal_paper_doi 10.1021/ic010135l
_journal_volume 40
_journal_year 2001
_chemical_formula_moiety '(C24 H44 N6)6+ 3(S O4)2- 5(H2 O)'
_chemical_formula_sum 'C24 H54 N6 O17 S3'
_chemical_formula_weight 794.91
_chemical_name_systematic
;
  ?
;
_space_group_IT_number 38
_symmetry_cell_setting orthorhombic
_symmetry_space_group_name_Hall 'A 2 -2'
_symmetry_space_group_name_H-M 'A m m 2'
_atom_sites_solution_hydrogens geom
_atom_sites_solution_primary direct
_atom_sites_solution_secondary difmap
_audit_creation_method SHELXL-97
_cell_angle_alpha 90.00
_cell_angle_beta 90.00
_cell_angle_gamma 90.00
_cell_formula_units_Z 2
_cell_length_a 10.7345(3)
_cell_length_b 29.6422(4)
_cell_length_c 5.7286(2)
_cell_measurement_reflns_used 3434
_cell_measurement_temperature 180(2)
_cell_measurement_theta_max 20.0
_cell_measurement_theta_min 3.0
_cell_volume 1822.81(9)
_computing_cell_refinement 'SAINT (Siemens, 1995)'
_computing_data_collection 'SMART (Siemens, 1994)'
_computing_data_reduction 'SAINT (Siemens, 1995)'
_computing_molecular_graphics 'SHELXTL PC (Siemens, 1994)'
_computing_publication_material 'SHELXTL PC (Siemens, 1994)'
_computing_structure_refinement 'SHELXL-97 (Sheldrick, 1997)'
_computing_structure_solution 'SHELXS-97 (Sheldrick, 1990)'
_diffrn_ambient_temperature 180(2)
_diffrn_detector_area_resol_mean 8.192
_diffrn_measured_fraction_theta_full 0.991
_diffrn_measured_fraction_theta_max 0.933
_diffrn_measurement_device_type 'Siemens SMART diffractometer'
_diffrn_measurement_method '\w scans'
_diffrn_radiation_monochromator graphite
_diffrn_radiation_source 'fine-focus sealed tube'
_diffrn_radiation_type MoK\a
_diffrn_radiation_wavelength 0.71073
_diffrn_reflns_av_R_equivalents 0.0396
_diffrn_reflns_av_sigmaI/netI 0.0556
_diffrn_reflns_limit_h_max 12
_diffrn_reflns_limit_h_min -13
_diffrn_reflns_limit_k_max 32
_diffrn_reflns_limit_k_min -38
_diffrn_reflns_limit_l_max 7
_diffrn_reflns_limit_l_min -7
_diffrn_reflns_number 5542
_diffrn_reflns_theta_full 25.00
_diffrn_reflns_theta_max 28.42
_diffrn_reflns_theta_min 2.75
_diffrn_standards_decay_% nil
_exptl_absorpt_coefficient_mu 0.283
_exptl_absorpt_correction_T_max 0.65
_exptl_absorpt_correction_T_min 0.93
_exptl_absorpt_correction_type multi-scan
_exptl_absorpt_process_details 'SADABS (Sheldrick, 1996)'
_exptl_crystal_colour colorless
_exptl_crystal_density_diffrn 1.448
_exptl_crystal_density_method 'not measured'
_exptl_crystal_description plate
_exptl_crystal_F_000 848
_exptl_crystal_size_max 0.45
_exptl_crystal_size_mid 0.14
_exptl_crystal_size_min 0.02
_refine_diff_density_max 0.600
_refine_diff_density_min -0.450
_refine_diff_density_rms 0.082
_refine_ls_abs_structure_details 'Flack H D (1983), Acta Cryst. A39, 876-881'
_refine_ls_abs_structure_Flack 0.13(16)
_refine_ls_extinction_method none
_refine_ls_goodness_of_fit_ref 1.128
_refine_ls_hydrogen_treatment mixed
_refine_ls_matrix_type full
_refine_ls_number_parameters 158
_refine_ls_number_reflns 2223
_refine_ls_number_restraints 37
_refine_ls_restrained_S_all 1.231
_refine_ls_R_factor_all 0.0769
_refine_ls_R_factor_gt 0.0587
_refine_ls_shift/su_max 0.001
_refine_ls_shift/su_mean 0.000
_refine_ls_structure_factor_coef Fsqd
_refine_ls_weighting_details 'calc w=1/[\s^2^(Fo^2^)+(0.0875P)^2^+0.0000P] where P=(Fo^2^+2Fc^2^)/3'
_refine_ls_weighting_scheme calc
_refine_ls_wR_factor_gt 0.1414
_refine_ls_wR_factor_ref 0.1527
_reflns_number_gt 1803
_reflns_number_total 2223
_reflns_threshold_expression >2sigma(I)
_cod_data_source_file ic010135l_3.cif
_cod_data_source_block compound_2
_cod_database_code 4320177

loop_
_symmetry_equiv_pos_as_xyz
'x, y, z'
'-x, -y, z'
'x, -y, z'
'-x, y, z'
'x, y+1/2, z+1/2'
'-x, -y+1/2, z+1/2'
'x, -y+1/2, z+1/2'
'-x, y+1/2, z+1/2'

loop_
_atom_site_label
_atom_site_type_symbol
_atom_site_fract_x
_atom_site_fract_y
_atom_site_fract_z
_atom_site_U_iso_or_equiv
_atom_site_adp_type
_atom_site_occupancy
_atom_site_symmetry_multiplicity
_atom_site_calc_flag
_atom_site_refinement_flags
_atom_site_disorder_assembly
_atom_site_disorder_group
S1 S 0.0000 0.37950(4) 0.4915(2) 0.0238(3) Uani 1 2 d S . .
O11 O 0.0000 0.39036(12) 0.2380(7) 0.0282(8) Uani 1 2 d S . .
O12 O 0.0000 0.42064(12) 0.6321(8) 0.0371(10) Uani 1 2 d S . .
O13 O 0.1123(3) 0.35290(10) 0.5439(5) 0.0462(8) Uani 1 1 d . . .
S2 S 0.5000 0.48671(10) 0.5158(5) 0.0415(10) Uani 0.50 2 d SP . .
O21 O 0.5000 0.5000 0.7725(14) 0.099(3) Uani 1 4 d SU . .
O22 O 0.3838(7) 0.5000 0.4478(13) 0.129(3) Uani 1 2 d SU . .
O23 O 0.5000 0.4401(6) 0.439(3) 0.122(6) Uani 0.50 2 d SPU . .
N1 N 0.2854(3) 0.5000 0.0118(9) 0.0241(9) Uani 1 2 d S . .
H11 H 0.349(6) 0.5000 -0.134(13) 0.041(17) Uiso 1 2 d S . .
H12 H 0.301(5) 0.5000 0.189(11) 0.023(14) Uiso 1 2 d S . .
C2 C 0.2114(3) 0.45859(10) -0.0412(8) 0.0312(9) Uani 1 1 d . . .
H2A H 0.1878 0.4584 -0.2083 0.037 Uiso 1 1 calc R . .
H2B H 0.1341 0.4585 0.0530 0.037 Uiso 1 1 calc R . .
C3 C 0.2882(3) 0.41667(10) 0.0145(9) 0.0352(9) Uani 1 1 d . . .
H3A H 0.3619 0.4152 -0.0892 0.042 Uiso 1 1 calc R . .
H3B H 0.3177 0.4179 0.1782 0.042 Uiso 1 1 calc R . .
N4 N 0.2088(2) 0.37616(8) -0.0208(8) 0.0229(6) Uani 1 1 d . . .
H41 H 0.190(4) 0.3738(13) -0.147(8) 0.021(12) Uiso 1 1 d . . .
H42 H 0.139(4) 0.3801(13) 0.086(8) 0.034(12) Uiso 1 1 d . . .
C5 C 0.2663(3) 0.33281(11) 0.0629(7) 0.0268(8) Uani 1 1 d . . .
H5A H 0.2067 0.3078 0.0376 0.032 Uiso 1 1 calc R . .
H5B H 0.2824 0.3350 0.2327 0.032 Uiso 1 1 calc R . .
C6 C 0.3874(3) 0.32208(10) -0.0619(6) 0.0194(7) Uani 1 1 d . . .
C7 C 0.5000 0.33304(14) 0.0445(8) 0.0203(10) Uani 1 2 d S . .
H7 H 0.5000 0.3481 0.1908 0.024 Uiso 1 2 calc SR . .
C8 C 0.3876(3) 0.30041(10) -0.2760(7) 0.0237(7) Uani 1 1 d . . .
H8 H 0.3110 0.2926 -0.3487 0.028 Uiso 1 1 calc R . .
C9 C 0.5000 0.29002(14) -0.3846(8) 0.0235(10) Uani 1 2 d S . .
H9 H 0.5000 0.2758 -0.5332 0.028 Uiso 1 2 calc SR . .
O1 O 0.0000 0.5000 0.3594(16) 0.093(3) Uani 1 4 d SU . .
H1OA H 0.0000 0.4746 0.4456 0.111 Uiso 1 2 d SR . .
O2 O 0.3722(15) 0.4065(5) 0.542(3) 0.157(5) Uani 0.50 1 d PU . .
H2OA H 0.2996 0.3913 0.5436 0.188 Uiso 0.50 1 d PR . .
H2OB H 0.3772 0.4363 0.5136 0.188 Uiso 0.50 1 d PR . .
O3 O 0.0659(7) 0.2578(2) 0.563(3) 0.129(4) Uani 0.50 1 d PU . .
H3OA H 0.0803 0.2877 0.5586 0.155 Uiso 0.50 1 d PR . .
H3OB H 0.0659 0.2528 0.4080 0.155 Uiso 0.25 1 d PR A 1
H3OC H 0.0659 0.2528 0.7181 0.155 Uiso 0.25 1 d PR B 2

loop_
_atom_site_aniso_label
_atom_site_aniso_U_11
_atom_site_aniso_U_22
_atom_site_aniso_U_33
_atom_site_aniso_U_23
_atom_site_aniso_U_13
_atom_site_aniso_U_12
S1 0.0222(5) 0.0252(5) 0.0240(6) -0.0021(5) 0.000 0.000
O11 0.0237(18) 0.0353(18) 0.0254(19) 0.0023(16) 0.000 0.000
O12 0.038(2) 0.0284(18) 0.045(2) -0.0137(18) 0.000 0.000
O13 0.0436(16) 0.0571(18) 0.0379(18) -0.0035(14) -0.0097(13) 0.0246(13)
S2 0.0220(10) 0.076(3) 0.0266(13) -0.0112(13) 0.000 0.000
O21 0.020(3) 0.238(10) 0.041(4) 0.000 0.000 0.000
O22 0.083(5) 0.236(9) 0.068(5) 0.000 -0.041(4) 0.000
O23 0.078(8) 0.148(10) 0.140(12) -0.101(9) 0.000 0.000
N1 0.0174(18) 0.0178(16) 0.037(3) 0.000 0.000(2) 0.000
C2 0.0176(16) 0.0231(16) 0.053(3) -0.0017(18) -0.0026(17) -0.0005(12)
C3 0.0213(16) 0.0179(14) 0.066(3) -0.0007(19) -0.003(2) -0.0022(12)
N4 0.0188(13) 0.0182(12) 0.0316(18) -0.0041(14) -0.0013(18) 0.0014(10)
C5 0.0248(17) 0.0180(15) 0.038(2) 0.0009(13) 0.0029(14) -0.0003(12)
C6 0.0227(15) 0.0093(12) 0.0262(19) 0.0035(11) 0.0005(12) -0.0008(11)
C7 0.026(2) 0.0143(18) 0.021(3) 0.0005(16) 0.000 0.000
C8 0.0246(16) 0.0152(13) 0.0312(18) 0.0028(14) -0.0058(14) -0.0016(13)
C9 0.038(3) 0.014(2) 0.018(2) -0.0016(18) 0.000 0.000
O1 0.185(9) 0.032(4) 0.062(5) 0.000 0.000 0.000
O2 0.193(11) 0.147(9) 0.131(9) -0.005(9) 0.024(9) -0.026(8)
O3 0.096(5) 0.029(3) 0.262(13) -0.014(6) 0.001(7) 0.007(4)

loop_
_atom_type_symbol
_atom_type_description
_atom_type_scat_dispersion_real
_atom_type_scat_dispersion_imag
_atom_type_scat_source
C C 0.0033 0.0016 'International Tables Vol C Tables 4.2.6.8 and 6.1.1.4'
H H 0.0000 0.0000 'International Tables Vol C Tables 4.2.6.8 and 6.1.1.4'
N N 0.0061 0.0033 'International Tables Vol C Tables 4.2.6.8 and 6.1.1.4'
O O 0.0106 0.0060 'International Tables Vol C Tables 4.2.6.8 and 6.1.1.4'
S S 0.1246 0.1234 'International Tables Vol C Tables 4.2.6.8 and 6.1.1.4'

loop_
_geom_angle_atom_site_label_1
_geom_angle_atom_site_label_2
_geom_angle_atom_site_label_3
_geom_angle
_geom_angle_site_symmetry_1
_geom_angle_site_symmetry_3
_geom_angle_publ_flag
O12 S1 O13 109.56(16) . 4 ?
O12 S1 O13 109.56(16) . . ?
O13 S1 O13 110.0(3) 4 . ?
O12 S1 O11 110.9(2) . . ?
O13 S1 O11 108.36(15) 4 . ?
O13 S1 O11 108.36(15) . . ?
O22 S2 O22 132.1(6) 2_665 . ?
O22 S2 O23 100.9(4) 2_665 . ?
O22 S2 O23 100.9(4) . . ?
O22 S2 O21 101.6(3) 2_665 . ?
O22 S2 O21 101.6(3) . . ?
O23 S2 O21 122.6(9) . . ?
C2 N1 C2 110.5(4) . 3_565 ?
N1 C2 C3 109.8(3) . . ?
N4 C3 C2 108.6(3) . . ?
C3 N4 C5 114.3(3) . . ?
N4 C5 C6 112.4(3) . . ?
C8 C6 C7 119.6(3) . . ?
C8 C6 C5 121.1(3) . . ?
C7 C6 C5 119.3(3) . . ?
C6 C7 C6 120.5(4) . 4_655 ?
C6 C8 C9 120.0(3) . . ?
C8 C9 C8 120.2(4) 4_655 . ?

loop_
_geom_bond_atom_site_label_1
_geom_bond_atom_site_label_2
_geom_bond_distance
_geom_bond_site_symmetry_2
_geom_bond_publ_flag
S1 O12 1.461(4) . ?
S1 O13 1.472(3) 4 ?
S1 O13 1.472(3) . ?
S1 O11 1.487(4) . ?
S2 O22 1.365(7) 2_665 ?
S2 O22 1.365(6) . ?
S2 O23 1.449(16) . ?
S2 O21 1.522(8) . ?
O21 S2 1.522(8) 2_665 ?
O22 S2 1.365(6) 2_665 ?
N1 C2 1.493(4) . ?
N1 C2 1.493(4) 3_565 ?
C2 C3 1.525(5) . ?
C3 N4 1.487(4) . ?
N4 C5 1.504(4) . ?
C5 C6 1.517(5) . ?
C6 C8 1.384(5) . ?
C6 C7 1.392(4) . ?
C7 C6 1.392(4) 4_655 ?
C8 C9 1.392(4) . ?
C9 C8 1.392(4) 4_655 ?
O3 O3 1.415(16) 4 ?

loop_
_geom_hbond_atom_site_label_D
_geom_hbond_atom_site_label_H
_geom_hbond_atom_site_label_A
_geom_hbond_distance_DH
_geom_hbond_distance_HA
_geom_hbond_distance_DA
_geom_hbond_angle_DHA
_geom_hbond_site_symmetry_A
N1 H11 O21 1.08(7) 1.71(6) 2.681(6) 147(6) 1_554
N1 H12 O22 1.03(6) 1.73(6) 2.712(8) 158(5) .
N4 H41 O13 0.75(4) 2.05(5) 2.787(5) 165(4) 1_554
N4 H42 O11 0.98(5) 1.75(5) 2.720(4) 171(4) .
O1 H1OA O12 0.90 1.92 2.824(7) 179.5 .
O2 H2OA O13 0.90 2.31 3.211(16) 179.2 .
O2 H2OB O22 0.90 1.93 2.826(16) 178.4 .
O3 H3OA O13 0.90 1.97 2.866(8) 179.2 .
O3 H3OB O3 0.90 2.00 2.901(2) 179.7 7_554
O3 H3OC O3 0.90 2.00 2.901(2) 179.7 7

loop_
_geom_torsion_atom_site_label_1
_geom_torsion_atom_site_label_2
_geom_torsion_atom_site_label_3
_geom_torsion_atom_site_label_4
_geom_torsion
_geom_torsion_site_symmetry_1
_geom_torsion_site_symmetry_2
_geom_torsion_site_symmetry_3
_geom_torsion_site_symmetry_4
_geom_torsion_publ_flag
C2 N1 C2 C3 -179.9(3) 3_565 . . . ?
N1 C2 C3 N4 175.3(4) . . . . ?
C2 C3 N4 C5 -171.1(4) . . . . ?
C3 N4 C5 C6 -60.6(5) . . . . ?
N4 C5 C6 C8 -84.1(4) . . . . ?
N4 C5 C6 C7 97.9(4) . . . . ?
C8 C6 C7 C6 -0.5(6) . . . 4_655 ?
C5 C6 C7 C6 177.6(3) . . . 4_655 ?
C7 C6 C8 C9 -0.5(5) . . . . ?
C5 C6 C8 C9 -178.5(3) . . . . ?
C6 C8 C9 C8 1.5(6) . . . 4_655 ?
